data_4081661
loop_
_publ_author_name
'Nikitin, Kirill'
'M\"uller-Bunz, Helge'
'McGlinchey, Michael J.'

_publ_section_title
;
 Diels--Alder Reactions of 9-Ferrocenyl- and 9,10-Diferrocenylanthracene:
 Steric Control of 9,10- versus 1,4-Cycloaddition
;
_journal_issue 20
_journal_name_full Organometallics
_journal_page_first 6118
_journal_paper_doi 10.1021/om400762f
_journal_volume 32
_journal_year 2013
_chemical_formula_moiety 'C29 H22 Fe O4, C2 H3 N'
_chemical_formula_sum 'C31 H25 Fe N O4'
_chemical_formula_weight 531.37
_chemical_name_systematic
; 
 ? 
;
_space_group_IT_number 2
_symmetry_cell_setting triclinic
_symmetry_space_group_name_Hall '-P 1'
_symmetry_space_group_name_H-M 'P -1'
_atom_sites_solution_hydrogens mixed
_atom_sites_solution_primary direct
_atom_sites_solution_secondary difmap
_audit_creation_method SHELXL-97
_cell_angle_alpha 90.315(2)
_cell_angle_beta 102.048(2)
_cell_angle_gamma 98.331(2)
_cell_formula_units_Z 2
_cell_length_a 8.3059(2)
_cell_length_b 10.6300(2)
_cell_length_c 14.1154(4)
_cell_measurement_reflns_used 19593
_cell_measurement_temperature 100(2)
_cell_measurement_theta_max 31.2054
_cell_measurement_theta_min 3.4077
_cell_volume 1205.14(5)
_computing_cell_refinement
; 
CrysAlisPro, Oxford Diffraction Ltd., 
Version 1.171.33.55 (release 05-01-2010 CrysAlis171 .NET) 
(compiled Jan  5 2010,16:28:46) 
;
_computing_data_collection
; 
CrysAlisPro, Oxford Diffraction Ltd., 
Version 1.171.33.55 (release 05-01-2010 CrysAlis171 .NET) 
(compiled Jan  5 2010,16:28:46) 
;
_computing_data_reduction
; 
CrysAlisPro, Oxford Diffraction Ltd., 
Version 1.171.33.55 (release 05-01-2010 CrysAlis171 .NET) 
(compiled Jan  5 2010,16:28:46) 
;
_computing_structure_refinement 'SHELXL-97 (Sheldrick, 2008)'
_computing_structure_solution 'SHELXS-97 (Sheldrick, 2008)'
_diffrn_ambient_temperature 100(2)
_diffrn_detector_area_resol_mean 10.3196
_diffrn_measured_fraction_theta_full 0.994
_diffrn_measured_fraction_theta_max 0.892
_diffrn_measurement_device_type 'SuperNova, Dual, Cu at zero, Atlas'
_diffrn_measurement_method '\w scans'
_diffrn_radiation_monochromator mirror
_diffrn_radiation_source 'SuperNova (Mo) X-ray Source'
_diffrn_radiation_type MoK\a
_diffrn_radiation_wavelength 0.71073
_diffrn_reflns_av_R_equivalents 0.0251
_diffrn_reflns_av_sigmaI/netI 0.0220
_diffrn_reflns_limit_h_max 11
_diffrn_reflns_limit_h_min -11
_diffrn_reflns_limit_k_max 15
_diffrn_reflns_limit_k_min -14
_diffrn_reflns_limit_l_max 20
_diffrn_reflns_limit_l_min -19
_diffrn_reflns_number 29088
_diffrn_reflns_theta_full 29.00
_diffrn_reflns_theta_max 31.28
_diffrn_reflns_theta_min 3.41
_exptl_absorpt_coefficient_mu 0.666
_exptl_absorpt_correction_T_max 0.952
_exptl_absorpt_correction_T_min 0.921
_exptl_absorpt_correction_type analytical
_exptl_absorpt_process_details
; 
CrysAlisPro, Oxford Diffraction Ltd., 
Version 1.171.33.55 (release 05-01-2010 CrysAlis171 .NET) 
(compiled Jan  5 2010,16:28:46) 
Analytical numeric absorption correction using a multifaceted crystal
model based on expressions derived by R.C. Clark & J.S. Reid.
(Clark, R. C. & Reid, J. S. (1995). Acta Cryst. A51, 887-897)
;
_exptl_crystal_colour yellow
_exptl_crystal_density_diffrn 1.464
_exptl_crystal_density_method 'not measured'
_exptl_crystal_description block
_exptl_crystal_F_000 552
_exptl_crystal_size_max 0.1891
_exptl_crystal_size_mid 0.1795
_exptl_crystal_size_min 0.1034
_refine_diff_density_max 0.452
_refine_diff_density_min -0.297
_refine_diff_density_rms 0.053
_refine_ls_extinction_method none
_refine_ls_goodness_of_fit_ref 1.061
_refine_ls_hydrogen_treatment mixed
_refine_ls_matrix_type full
_refine_ls_number_parameters 341
_refine_ls_number_reflns 7021
_refine_ls_number_restraints 0
_refine_ls_restrained_S_all 1.061
_refine_ls_R_factor_all 0.0328
_refine_ls_R_factor_gt 0.0282
_refine_ls_shift/su_max 0.002
_refine_ls_shift/su_mean 0.000
_refine_ls_structure_factor_coef Fsqd
_refine_ls_weighting_details 'calc w=1/[\s^2^(Fo^2^)+(0.0372P)^2^+0.4560P] where P=(Fo^2^+2Fc^2^)/3'
_refine_ls_weighting_scheme calc
_refine_ls_wR_factor_gt 0.0749
_refine_ls_wR_factor_ref 0.0764
_reflns_number_gt 6230
_reflns_number_total 7021
_reflns_threshold_expression I>2\s(I)
_cod_data_source_file om400762f_si_002.cif
_cod_data_source_block nik10(18)
_cod_database_code 4081661

loop_
_symmetry_equiv_pos_as_xyz
'x, y, z'
'-x, -y, -z'

loop_
_atom_site_label
_atom_site_type_symbol
_atom_site_fract_x
_atom_site_fract_y
_atom_site_fract_z
_atom_site_U_iso_or_equiv
_atom_site_adp_type
_atom_site_occupancy
_atom_site_symmetry_multiplicity
_atom_site_calc_flag
_atom_site_refinement_flags
C1 C 1.10710(13) 0.37667(11) 0.33174(8) 0.0139(2) Uani 1 1 d .
H1 H 1.1174 0.4653 0.3207 0.017 Uiso 1 1 calc R
C2 C 1.24708(14) 0.31443(11) 0.34487(8) 0.0173(2) Uani 1 1 d .
H2 H 1.3525 0.3613 0.3424 0.021 Uiso 1 1 calc R
C3 C 1.23391(14) 0.18511(12) 0.36141(9) 0.0189(2) Uani 1 1 d .
H3 H 1.3303 0.1443 0.3715 0.023 Uiso 1 1 calc R
C4 C 1.07866(14) 0.11505(11) 0.36315(8) 0.0164(2) Uani 1 1 d .
H4 H 1.0685 0.0264 0.3739 0.020 Uiso 1 1 calc R
C4A C 0.93949(13) 0.17656(10) 0.34905(8) 0.01282(19) Uani 1 1 d .
C5 C 0.65831(14) 0.12710(11) 0.50624(8) 0.0154(2) Uani 1 1 d .
H5 H 0.6576 0.0386 0.5158 0.019 Uiso 1 1 calc R
C6 C 0.60883(14) 0.20316(12) 0.57266(8) 0.0176(2) Uani 1 1 d .
H6 H 0.5740 0.1666 0.6277 0.021 Uiso 1 1 calc R
C7 C 0.61072(14) 0.33255(11) 0.55801(8) 0.0164(2) Uani 1 1 d .
H7 H 0.5743 0.3836 0.6024 0.020 Uiso 1 1 calc R
C8 C 0.66579(13) 0.38872(10) 0.47847(8) 0.0135(2) Uani 1 1 d .
H8 H 0.6690 0.4775 0.4696 0.016 Uiso 1 1 calc R
C8A C 0.71539(13) 0.31282(10) 0.41296(8) 0.01136(19) Uani 1 1 d .
C9 C 0.78460(13) 0.35917(10) 0.32255(7) 0.01041(18) Uani 1 1 d .
C9A C 0.95313(13) 0.30788(10) 0.33506(8) 0.01181(19) Uani 1 1 d .
C10 C 0.76212(13) 0.11308(10) 0.34686(8) 0.01291(19) Uani 1 1 d .
H10 H 0.7528 0.0190 0.3547 0.015 Uiso 1 1 calc R
C10A C 0.70826(13) 0.18190(10) 0.42648(8) 0.01245(19) Uani 1 1 d .
C11 C 0.65829(13) 0.14944(10) 0.25129(8) 0.01274(19) Uani 1 1 d .
C13 C 0.54611(14) 0.04716(11) 0.18721(8) 0.0155(2) Uani 1 1 d .
O1 O 0.51960(14) -0.06070(9) 0.21293(8) 0.0348(3) Uani 1 1 d .
O2 O 0.47362(12) 0.08687(9) 0.10235(7) 0.02155(19) Uani 1 1 d .
H1O2 H 0.403(3) 0.0352(19) 0.0756(15) 0.043(5) Uiso 1 1 d .
C12 C 0.67195(13) 0.27515(10) 0.23649(8) 0.01152(19) Uani 1 1 d .
C14 C 0.59375(13) 0.32568(10) 0.14097(8) 0.01242(19) Uani 1 1 d .
O3 O 0.46064(10) 0.36285(8) 0.12233(6) 0.01780(17) Uani 1 1 d .
O4 O 0.69398(10) 0.32014(8) 0.07874(6) 0.01510(16) Uani 1 1 d .
C15 C 0.62185(16) 0.33942(13) -0.02219(8) 0.0217(2) Uani 1 1 d .
H15A H 0.5257 0.2735 -0.0451 0.032 Uiso 1 1 calc R
H15B H 0.7052 0.3344 -0.0614 0.032 Uiso 1 1 calc R
H15C H 0.5859 0.4234 -0.0281 0.032 Uiso 1 1 calc R
Fe Fe 0.88145(2) 0.648856(14) 0.242244(11) 0.01308(5) Uani 1 1 d .
C16 C 0.79100(13) 0.50195(10) 0.31918(8) 0.01168(19) Uani 1 1 d .
C17 C 0.91361(14) 0.59108(10) 0.38302(8) 0.0140(2) Uani 1 1 d .
H17 H 1.0135 0.5720 0.4230 0.017 Uiso 1 1 calc R
C18 C 0.85977(15) 0.71251(11) 0.37617(8) 0.0172(2) Uani 1 1 d .
H18 H 0.9179 0.7884 0.4104 0.021 Uiso 1 1 calc R
C19 C 0.70410(15) 0.70064(11) 0.30932(9) 0.0174(2) Uani 1 1 d .
H19 H 0.6405 0.7673 0.2907 0.021 Uiso 1 1 calc R
C20 C 0.65997(14) 0.57114(10) 0.27508(8) 0.0140(2) Uani 1 1 d .
H20 H 0.5607 0.5365 0.2306 0.017 Uiso 1 1 calc R
C21 C 0.98118(15) 0.58081(12) 0.13443(8) 0.0187(2) Uani 1 1 d .
H21 H 0.9882 0.4943 0.1211 0.022 Uiso 1 1 calc R
C22 C 1.10390(15) 0.66799(12) 0.19811(9) 0.0202(2) Uani 1 1 d .
H22 H 1.2069 0.6496 0.2347 0.024 Uiso 1 1 calc R
C23 C 1.04505(17) 0.78691(12) 0.19720(10) 0.0240(3) Uani 1 1 d .
H23 H 1.1019 0.8620 0.2330 0.029 Uiso 1 1 calc R
C24 C 0.88590(17) 0.77416(12) 0.13328(10) 0.0245(3) Uani 1 1 d .
H24 H 0.8181 0.8392 0.1191 0.029 Uiso 1 1 calc R
C25 C 0.84622(16) 0.64667(12) 0.09431(9) 0.0211(2) Uani 1 1 d .
H25 H 0.7474 0.6118 0.0496 0.025 Uiso 1 1 calc R
N N -0.20037(14) 0.06064(10) 0.00406(9) 0.0241(2) Uani 1 1 d .
C26 C -0.08258(15) 0.11813(11) 0.04918(9) 0.0179(2) Uani 1 1 d .
C27 C 0.06658(17) 0.19102(14) 0.10804(10) 0.0269(3) Uani 1 1 d .
H27A H 0.0396 0.2267 0.1659 0.040 Uiso 0.611(19) 1 calc PR
H27B H 0.1098 0.2602 0.0704 0.040 Uiso 0.611(19) 1 calc PR
H27C H 0.1510 0.1353 0.1275 0.040 Uiso 0.611(19) 1 calc PR
H27D H 0.1607 0.1881 0.0766 0.040 Uiso 0.389(19) 1 calc PR
H27E H 0.0905 0.1546 0.1722 0.040 Uiso 0.389(19) 1 calc PR
H27F H 0.0492 0.2796 0.1150 0.040 Uiso 0.389(19) 1 calc PR

loop_
_atom_site_aniso_label
_atom_site_aniso_U_11
_atom_site_aniso_U_22
_atom_site_aniso_U_33
_atom_site_aniso_U_23
_atom_site_aniso_U_13
_atom_site_aniso_U_12
C1 0.0125(5) 0.0161(5) 0.0123(5) 0.0012(4) 0.0012(4) 0.0012(4)
C2 0.0104(5) 0.0235(6) 0.0168(5) 0.0013(4) 0.0006(4) 0.0018(4)
C3 0.0134(5) 0.0254(6) 0.0186(5) 0.0032(4) 0.0009(4) 0.0088(4)
C4 0.0165(5) 0.0167(5) 0.0164(5) 0.0033(4) 0.0013(4) 0.0066(4)
C4A 0.0121(5) 0.0151(5) 0.0107(5) 0.0017(4) 0.0007(4) 0.0029(4)
C5 0.0118(5) 0.0167(5) 0.0161(5) 0.0067(4) 0.0005(4) -0.0001(4)
C6 0.0142(5) 0.0238(6) 0.0143(5) 0.0068(4) 0.0036(4) 0.0001(4)
C7 0.0134(5) 0.0227(5) 0.0129(5) 0.0007(4) 0.0034(4) 0.0017(4)
C8 0.0109(5) 0.0162(5) 0.0128(5) 0.0023(4) 0.0014(4) 0.0014(4)
C8A 0.0082(4) 0.0145(5) 0.0104(5) 0.0028(4) 0.0002(3) 0.0007(4)
C9 0.0097(4) 0.0112(4) 0.0099(4) 0.0020(3) 0.0010(3) 0.0015(3)
C9A 0.0105(5) 0.0150(5) 0.0097(5) 0.0011(4) 0.0010(3) 0.0029(4)
C10 0.0118(5) 0.0119(4) 0.0143(5) 0.0029(4) 0.0004(4) 0.0025(4)
C10A 0.0089(4) 0.0146(5) 0.0126(5) 0.0024(4) -0.0001(4) 0.0011(4)
C11 0.0108(5) 0.0137(5) 0.0130(5) 0.0009(4) 0.0009(4) 0.0019(4)
C13 0.0137(5) 0.0150(5) 0.0166(5) -0.0005(4) -0.0002(4) 0.0028(4)
O1 0.0433(6) 0.0134(4) 0.0348(6) 0.0042(4) -0.0164(5) -0.0022(4)
O2 0.0227(4) 0.0186(4) 0.0168(4) 0.0014(3) -0.0053(3) -0.0050(3)
C12 0.0093(4) 0.0138(5) 0.0109(5) 0.0011(4) 0.0006(3) 0.0019(4)
C14 0.0132(5) 0.0119(4) 0.0112(5) 0.0007(4) 0.0011(4) 0.0012(4)
O3 0.0152(4) 0.0230(4) 0.0154(4) 0.0024(3) 0.0002(3) 0.0078(3)
O4 0.0153(4) 0.0194(4) 0.0114(4) 0.0032(3) 0.0033(3) 0.0046(3)
C15 0.0268(6) 0.0283(6) 0.0111(5) 0.0043(4) 0.0040(4) 0.0083(5)
Fe 0.01499(8) 0.01210(8) 0.01258(8) 0.00324(6) 0.00459(6) 0.00089(6)
C16 0.0122(5) 0.0118(4) 0.0116(5) 0.0025(4) 0.0041(4) 0.0012(4)
C17 0.0156(5) 0.0142(5) 0.0119(5) 0.0020(4) 0.0038(4) 0.0002(4)
C18 0.0229(6) 0.0128(5) 0.0169(5) -0.0003(4) 0.0081(4) 0.0006(4)
C19 0.0209(6) 0.0140(5) 0.0201(6) 0.0036(4) 0.0088(4) 0.0056(4)
C20 0.0142(5) 0.0143(5) 0.0149(5) 0.0036(4) 0.0050(4) 0.0036(4)
C21 0.0207(6) 0.0218(5) 0.0151(5) 0.0023(4) 0.0082(4) 0.0016(4)
C22 0.0170(5) 0.0279(6) 0.0159(5) 0.0036(5) 0.0068(4) -0.0013(5)
C23 0.0305(7) 0.0196(6) 0.0220(6) 0.0031(5) 0.0126(5) -0.0067(5)
C24 0.0321(7) 0.0221(6) 0.0224(6) 0.0122(5) 0.0112(5) 0.0054(5)
C25 0.0217(6) 0.0276(6) 0.0131(5) 0.0062(4) 0.0041(4) 0.0003(5)
N 0.0214(5) 0.0213(5) 0.0279(6) -0.0040(4) 0.0010(4) 0.0037(4)
C26 0.0205(6) 0.0169(5) 0.0169(5) -0.0006(4) 0.0041(4) 0.0037(4)
C27 0.0211(6) 0.0357(7) 0.0205(6) -0.0084(5) 0.0032(5) -0.0051(5)

loop_
_atom_type_symbol
_atom_type_description
_atom_type_scat_dispersion_real
_atom_type_scat_dispersion_imag
_atom_type_scat_source
C C 0.0033 0.0016 'International Tables Vol C Tables 4.2.6.8 and 6.1.1.4'
H H 0.0000 0.0000 'International Tables Vol C Tables 4.2.6.8 and 6.1.1.4'
N N 0.0061 0.0033 'International Tables Vol C Tables 4.2.6.8 and 6.1.1.4'
O O 0.0106 0.0060 'International Tables Vol C Tables 4.2.6.8 and 6.1.1.4'
Fe Fe 0.3463 0.8444 'International Tables Vol C Tables 4.2.6.8 and 6.1.1.4'

loop_
_geom_angle_atom_site_label_1
_geom_angle_atom_site_label_2
_geom_angle_atom_site_label_3
_geom_angle
C9A C1 C2 119.44(10)
C9A C1 H1 120.3
C2 C1 H1 120.3
C3 C2 C1 120.86(10)
C3 C2 H2 119.6
C1 C2 H2 119.6
C2 C3 C4 119.88(10)
C2 C3 H3 120.1
C4 C3 H3 120.1
C4A C4 C3 119.23(10)
C4A C4 H4 120.4
C3 C4 H4 120.4
C4 C4A C9A 121.02(10)
C4 C4A C10 125.41(10)
C9A C4A C10 113.57(9)
C10A C5 C6 119.30(10)
C10A C5 H5 120.4
C6 C5 H5 120.4
C7 C6 C5 119.80(10)
C7 C6 H6 120.1
C5 C6 H6 120.1
C6 C7 C8 120.86(11)
C6 C7 H7 119.6
C8 C7 H7 119.6
C8A C8 C7 119.07(10)
C8A C8 H8 120.5
C7 C8 H8 120.5
C8 C8A C10A 119.77(10)
C8 C8A C9 126.11(9)
C10A C8A C9 114.10(9)
C16 C9 C9A 116.72(9)
C16 C9 C12 118.45(8)
C9A C9 C12 103.01(8)
C16 C9 C8A 108.26(8)
C9A C9 C8A 104.44(8)
C12 C9 C8A 104.49(8)
C1 C9A C4A 119.52(10)
C1 C9A C9 127.19(9)
C4A C9A C9 113.28(9)
C10A C10 C4A 104.83(9)
C10A C10 C11 106.38(8)
C4A C10 C11 105.58(9)
C10A C10 H10 113.1
C4A C10 H10 113.1
C11 C10 H10 113.1
C5 C10A C8A 121.14(10)
C5 C10A C10 126.06(10)
C8A C10A C10 112.79(9)
C12 C11 C13 126.31(10)
C12 C11 C10 114.92(9)
C13 C11 C10 118.66(9)
O1 C13 O2 123.82(11)
O1 C13 C11 122.27(11)
O2 C13 C11 113.84(10)
C13 O2 H1O2 110.8(15)
C11 C12 C14 121.40(10)
C11 C12 C9 114.08(9)
C14 C12 C9 124.37(9)
O3 C14 O4 125.01(10)
O3 C14 C12 125.89(10)
O4 C14 C12 109.09(9)
C14 O4 C15 115.90(9)
O4 C15 H15A 109.5
O4 C15 H15B 109.5
H15A C15 H15B 109.5
O4 C15 H15C 109.5
H15A C15 H15C 109.5
H15B C15 H15C 109.5
C24 Fe C19 103.55(5)
C24 Fe C25 40.83(5)
C19 Fe C25 120.41(5)
C24 Fe C23 40.74(6)
C19 Fe C23 119.47(5)
C25 Fe C23 68.56(5)
C24 Fe C20 120.52(5)
C19 Fe C20 40.79(4)
C25 Fe C20 107.11(5)
C23 Fe C20 155.96(5)
C24 Fe C16 158.48(5)
C19 Fe C16 69.19(4)
C25 Fe C16 124.22(5)
C23 Fe C16 160.46(5)
C20 Fe C16 41.06(4)
C24 Fe C21 68.53(5)
C19 Fe C21 158.43(5)
C25 Fe C21 40.72(5)
C23 Fe C21 68.38(5)
C20 Fe C21 124.70(5)
C16 Fe C21 110.48(5)
C24 Fe C22 68.41(5)
C19 Fe C22 156.81(5)
C25 Fe C22 68.51(5)
C23 Fe C22 40.48(5)
C20 Fe C22 161.95(5)
C16 Fe C22 125.85(5)
C21 Fe C22 40.72(5)
C24 Fe C18 119.41(5)
C19 Fe C18 40.56(5)
C25 Fe C18 155.77(5)
C23 Fe C18 105.44(5)
C20 Fe C18 68.31(5)
C16 Fe C18 68.95(4)
C21 Fe C18 160.84(5)
C22 Fe C18 123.02(5)
C24 Fe C17 156.71(5)
C19 Fe C17 68.35(5)
C25 Fe C17 162.04(5)
C23 Fe C17 122.79(5)
C20 Fe C17 68.40(4)
C16 Fe C17 41.05(4)
C21 Fe C17 126.50(5)
C22 Fe C17 110.05(5)
C18 Fe C17 40.48(4)
C20 C16 C17 106.70(9)
C20 C16 C9 127.49(9)
C17 C16 C9 123.77(9)
C20 C16 Fe 69.46(6)
C17 C16 Fe 69.79(6)
C9 C16 Fe 138.26(8)
C18 C17 C16 108.49(10)
C18 C17 Fe 69.67(6)
C16 C17 Fe 69.16(6)
C18 C17 H17 125.8
C16 C17 H17 125.8
Fe C17 H17 127.0
C19 C18 C17 108.23(10)
C19 C18 Fe 69.29(7)
C17 C18 Fe 69.85(6)
C19 C18 H18 125.9
C17 C18 H18 125.9
Fe C18 H18 126.5
C18 C19 C20 108.07(10)
C18 C19 Fe 70.15(7)
C20 C19 Fe 69.80(6)
C18 C19 H19 126.0
C20 C19 H19 126.0
Fe C19 H19 125.7
C19 C20 C16 108.50(10)
C19 C20 Fe 69.42(6)
C16 C20 Fe 69.47(6)
C19 C20 H20 125.8
C16 C20 H20 125.8
Fe C20 H20 126.9
C25 C21 C22 107.88(11)
C25 C21 Fe 69.41(7)
C22 C21 Fe 69.67(7)
C25 C21 H21 126.1
C22 C21 H21 126.1
Fe C21 H21 126.4
C23 C22 C21 108.08(11)
C23 C22 Fe 69.59(7)
C21 C22 Fe 69.62(7)
C23 C22 H22 126.0
C21 C22 H22 126.0
Fe C22 H22 126.4
C22 C23 C24 108.15(11)
C22 C23 Fe 69.93(7)
C24 C23 Fe 69.41(7)
C22 C23 H23 125.9
C24 C23 H23 125.9
Fe C23 H23 126.3
C23 C24 C25 108.02(11)
C23 C24 Fe 69.85(7)
C25 C24 Fe 69.73(7)
C23 C24 H24 126.0
C25 C24 H24 126.0
Fe C24 H24 126.0
C21 C25 C24 107.87(11)
C21 C25 Fe 69.87(7)
C24 C25 Fe 69.45(7)
C21 C25 H25 126.1
C24 C25 H25 126.1
Fe C25 H25 126.2
N C26 C27 179.12(14)
C26 C27 H27A 109.5
C26 C27 H27B 109.5
H27A C27 H27B 109.5
C26 C27 H27C 109.5
H27A C27 H27C 109.5
H27B C27 H27C 109.5
C26 C27 H27D 109.5
H27A C27 H27D 141.1
H27B C27 H27D 56.3
H27C C27 H27D 56.3
C26 C27 H27E 109.5
H27A C27 H27E 56.3
H27B C27 H27E 141.1
H27C C27 H27E 56.3
H27D C27 H27E 109.5
C26 C27 H27F 109.5
H27A C27 H27F 56.3
H27B C27 H27F 56.3
H27C C27 H27F 141.1
H27D C27 H27F 109.5
H27E C27 H27F 109.5

loop_
_geom_bond_atom_site_label_1
_geom_bond_atom_site_label_2
_geom_bond_distance
C1 C9A 1.3881(15)
C1 C2 1.3993(15)
C1 H1 0.9500
C2 C3 1.3882(17)
C2 H2 0.9500
C3 C4 1.3976(17)
C3 H3 0.9500
C4 C4A 1.3884(15)
C4 H4 0.9500
C4A C9A 1.4025(15)
C4A C10 1.5229(15)
C5 C10A 1.3824(15)
C5 C6 1.3966(17)
C5 H5 0.9500
C6 C7 1.3903(16)
C6 H6 0.9500
C7 C8 1.4032(15)
C7 H7 0.9500
C8 C8A 1.3866(15)
C8 H8 0.9500
C8A C10A 1.4002(14)
C8A C9 1.5599(14)
C9 C16 1.5124(14)
C9 C9A 1.5514(14)
C9 C12 1.5557(14)
C10 C10A 1.5146(15)
C10 C11 1.5263(15)
C10 H10 1.0000
C11 C12 1.3458(14)
C11 C13 1.4873(15)
C13 O1 1.2082(15)
C13 O2 1.3243(14)
O2 H1O2 0.77(2)
C12 C14 1.5072(14)
C14 O3 1.2058(13)
C14 O4 1.3369(13)
O4 C15 1.4536(14)
C15 H15A 0.9800
C15 H15B 0.9800
C15 H15C 0.9800
Fe C24 2.0429(12)
Fe C19 2.0447(12)
Fe C25 2.0466(12)
Fe C23 2.0488(12)
Fe C20 2.0497(11)
Fe C16 2.0498(10)
Fe C21 2.0526(12)
Fe C22 2.0533(12)
Fe C18 2.0560(11)
Fe C17 2.0583(11)
C16 C20 1.4378(15)
C16 C17 1.4404(15)
C17 C18 1.4234(15)
C17 H17 0.9500
C18 C19 1.4214(17)
C18 H18 0.9500
C19 C20 1.4267(16)
C19 H19 0.9500
C20 H20 0.9500
C21 C25 1.4263(17)
C21 C22 1.4285(17)
C21 H21 0.9500
C22 C23 1.4190(19)
C22 H22 0.9500
C23 C24 1.424(2)
C23 H23 0.9500
C24 C25 1.4264(19)
C24 H24 0.9500
C25 H25 0.9500
N C26 1.1396(16)
C26 C27 1.4528(17)
C27 H27A 0.9800
C27 H27B 0.9800
C27 H27C 0.9800
C27 H27D 0.9800
C27 H27E 0.9800
C27 H27F 0.9800

loop_
_geom_hbond_atom_site_label_D
_geom_hbond_atom_site_label_H
_geom_hbond_atom_site_label_A
_geom_hbond_distance_DH
_geom_hbond_distance_HA
_geom_hbond_distance_DA
_geom_hbond_angle_DHA
_geom_hbond_site_symmetry_A
O2 H1O2 N 0.77(2) 1.96(2) 2.7176(14) 166(2) 2

loop_
_geom_torsion_atom_site_label_1
_geom_torsion_atom_site_label_2
_geom_torsion_atom_site_label_3
_geom_torsion_atom_site_label_4
_geom_torsion
C9A C1 C2 C3 -0.20(17)
C1 C2 C3 C4 1.30(18)
C2 C3 C4 C4A -0.56(18)
C3 C4 C4A C9A -1.26(17)
C3 C4 C4A C10 178.68(11)
C10A C5 C6 C7 -0.15(17)
C5 C6 C7 C8 -1.62(17)
C6 C7 C8 C8A 1.35(16)
C7 C8 C8A C10A 0.65(15)
C7 C8 C8A C9 -178.12(10)
C8 C8A C9 C16 0.85(14)
C10A C8A C9 C16 -177.98(9)
C8 C8A C9 C9A 125.87(11)
C10A C8A C9 C9A -52.96(11)
C8 C8A C9 C12 -126.26(11)
C10A C8A C9 C12 54.91(11)
C2 C1 C9A C4A -1.61(16)
C2 C1 C9A C9 179.85(10)
C4 C4A C9A C1 2.36(16)
C10 C4A C9A C1 -177.59(10)
C4 C4A C9A C9 -178.91(10)
C10 C4A C9A C9 1.14(13)
C16 C9 C9A C1 -8.52(16)
C12 C9 C9A C1 123.07(11)
C8A C9 C9A C1 -127.99(11)
C16 C9 C9A C4A 172.87(9)
C12 C9 C9A C4A -55.55(11)
C8A C9 C9A C4A 53.40(11)
C4 C4A C10 C10A 121.84(11)
C9A C4A C10 C10A -58.21(11)
C4 C4A C10 C11 -126.03(11)
C9A C4A C10 C11 53.91(12)
C6 C5 C10A C8A 2.17(16)
C6 C5 C10A C10 -178.70(10)
C8 C8A C10A C5 -2.44(16)
C9 C8A C10A C5 176.47(9)
C8 C8A C10A C10 178.33(9)
C9 C8A C10A C10 -2.76(12)
C4A C10 C10A C5 -120.50(11)
C11 C10 C10A C5 127.94(11)
C4A C10 C10A C8A 58.69(11)
C11 C10 C10A C8A -52.87(11)
C10A C10 C11 C12 57.41(12)
C4A C10 C11 C12 -53.61(12)
C10A C10 C11 C13 -118.94(10)
C4A C10 C11 C13 130.04(10)
C12 C11 C13 O1 -167.03(13)
C10 C11 C13 O1 8.86(17)
C12 C11 C13 O2 10.09(17)
C10 C11 C13 O2 -174.02(10)
C13 C11 C12 C14 -11.29(17)
C10 C11 C12 C14 172.69(9)
C13 C11 C12 C9 173.10(10)
C10 C11 C12 C9 -2.93(13)
C16 C9 C12 C11 -172.23(9)
C9A C9 C12 C11 57.22(11)
C8A C9 C12 C11 -51.69(11)
C16 C9 C12 C14 12.30(15)
C9A C9 C12 C14 -118.24(10)
C8A C9 C12 C14 132.84(10)
C11 C12 C14 O3 96.64(14)
C9 C12 C14 O3 -88.21(14)
C11 C12 C14 O4 -81.92(12)
C9 C12 C14 O4 93.23(12)
O3 C14 O4 C15 -11.28(16)
C12 C14 O4 C15 167.30(9)
C9A C9 C16 C20 155.60(10)
C12 C9 C16 C20 31.58(15)
C8A C9 C16 C20 -87.00(12)
C9A C9 C16 C17 -42.88(14)
C12 C9 C16 C17 -166.90(10)
C8A C9 C16 C17 74.52(12)
C9A C9 C16 Fe 54.32(15)
C12 C9 C16 Fe -69.70(14)
C8A C9 C16 Fe 171.72(9)
C24 Fe C16 C20 -36.53(16)
C19 Fe C16 C20 37.17(7)
C25 Fe C16 C20 -76.18(8)
C23 Fe C16 C20 157.34(14)
C21 Fe C16 C20 -119.76(7)
C22 Fe C16 C20 -163.01(7)
C18 Fe C16 C20 80.74(7)
C17 Fe C16 C20 117.70(9)
C24 Fe C16 C17 -154.22(13)
C19 Fe C16 C17 -80.53(7)
C25 Fe C16 C17 166.12(7)
C23 Fe C16 C17 39.64(16)
C20 Fe C16 C17 -117.70(9)
C21 Fe C16 C17 122.54(7)
C22 Fe C16 C17 79.29(8)
C18 Fe C16 C17 -36.96(6)
C24 Fe C16 C9 87.27(17)
C19 Fe C16 C9 160.97(13)
C25 Fe C16 C9 47.62(13)
C23 Fe C16 C9 -78.86(19)
C20 Fe C16 C9 123.80(14)
C21 Fe C16 C9 4.04(13)
C22 Fe C16 C9 -39.21(13)
C18 Fe C16 C9 -155.46(13)
C17 Fe C16 C9 -118.50(14)
C20 C16 C17 C18 -1.23(12)
C9 C16 C17 C18 -166.01(10)
Fe C16 C17 C18 58.72(8)
C20 C16 C17 Fe -59.96(7)
C9 C16 C17 Fe 135.27(10)
C24 Fe C17 C18 36.02(15)
C19 Fe C17 C18 -37.44(7)
C25 Fe C17 C18 -160.21(14)
C23 Fe C17 C18 74.51(8)
C20 Fe C17 C18 -81.47(7)
C16 Fe C17 C18 -120.19(9)
C21 Fe C17 C18 160.59(7)
C22 Fe C17 C18 117.78(7)
C24 Fe C17 C16 156.21(12)
C19 Fe C17 C16 82.75(7)
C25 Fe C17 C16 -40.03(18)
C23 Fe C17 C16 -165.30(7)
C20 Fe C17 C16 38.72(6)
C21 Fe C17 C16 -79.22(8)
C22 Fe C17 C16 -122.03(7)
C18 Fe C17 C16 120.19(9)
C16 C17 C18 C19 0.44(13)
Fe C17 C18 C19 58.84(8)
C16 C17 C18 Fe -58.40(7)
C24 Fe C18 C19 75.82(8)
C25 Fe C18 C19 45.60(14)
C23 Fe C18 C19 117.52(7)
C20 Fe C18 C19 -37.96(6)
C16 Fe C18 C19 -82.20(7)
C21 Fe C18 C19 -174.16(13)
C22 Fe C18 C19 157.91(7)
C17 Fe C18 C19 -119.66(9)
C24 Fe C18 C17 -164.52(7)
C19 Fe C18 C17 119.66(9)
C25 Fe C18 C17 165.27(11)
C23 Fe C18 C17 -122.81(7)
C20 Fe C18 C17 81.71(7)
C16 Fe C18 C17 37.46(6)
C21 Fe C18 C17 -54.50(16)
C22 Fe C18 C17 -82.42(8)
C17 C18 C19 C20 0.55(13)
Fe C18 C19 C20 59.73(8)
C17 C18 C19 Fe -59.19(8)
C24 Fe C19 C18 -119.68(7)
C25 Fe C19 C18 -160.12(7)
C23 Fe C19 C18 -79.06(8)
C20 Fe C19 C18 118.96(9)
C16 Fe C19 C18 81.55(7)
C21 Fe C19 C18 174.79(11)
C22 Fe C19 C18 -53.20(14)
C17 Fe C19 C18 37.37(6)
C24 Fe C19 C20 121.35(7)
C25 Fe C19 C20 80.91(8)
C23 Fe C19 C20 161.98(7)
C16 Fe C19 C20 -37.41(6)
C21 Fe C19 C20 55.83(15)
C22 Fe C19 C20 -172.16(11)
C18 Fe C19 C20 -118.96(9)
C17 Fe C19 C20 -81.59(7)
C18 C19 C20 C16 -1.33(13)
Fe C19 C20 C16 58.63(7)
C18 C19 C20 Fe -59.95(8)
C17 C16 C20 C19 1.57(12)
C9 C16 C20 C19 165.60(10)
Fe C16 C20 C19 -58.60(8)
C17 C16 C20 Fe 60.17(7)
C9 C16 C20 Fe -135.80(11)
C24 Fe C20 C19 -74.52(8)
C25 Fe C20 C19 -116.99(7)
C23 Fe C20 C19 -41.40(15)
C16 Fe C20 C19 120.16(9)
C21 Fe C20 C19 -158.28(7)
C22 Fe C20 C19 170.02(14)
C18 Fe C20 C19 37.75(7)
C17 Fe C20 C19 81.46(7)
C24 Fe C20 C16 165.32(7)
C19 Fe C20 C16 -120.16(9)
C25 Fe C20 C16 122.85(7)
C23 Fe C20 C16 -161.56(11)
C21 Fe C20 C16 81.55(8)
C22 Fe C20 C16 49.85(17)
C18 Fe C20 C16 -82.41(7)
C17 Fe C20 C16 -38.71(6)
C24 Fe C21 C25 -37.86(8)
C19 Fe C21 C25 34.08(16)
C23 Fe C21 C25 -81.82(8)
C20 Fe C21 C25 75.18(8)
C16 Fe C21 C25 119.10(7)
C22 Fe C21 C25 -119.27(10)
C18 Fe C21 C25 -156.27(13)
C17 Fe C21 C25 162.62(7)
C24 Fe C21 C22 81.41(8)
C19 Fe C21 C22 153.35(12)
C25 Fe C21 C22 119.27(10)
C23 Fe C21 C22 37.45(8)
C20 Fe C21 C22 -165.55(7)
C16 Fe C21 C22 -121.63(7)
C18 Fe C21 C22 -37.00(17)
C17 Fe C21 C22 -78.11(8)
C25 C21 C22 C23 -0.06(13)
Fe C21 C22 C23 -59.16(8)
C25 C21 C22 Fe 59.10(8)
C24 Fe C22 C23 37.68(8)
C19 Fe C22 C23 -35.80(16)
C25 Fe C22 C23 81.73(8)
C20 Fe C22 C23 160.91(14)
C16 Fe C22 C23 -160.81(7)
C21 Fe C22 C23 119.44(11)
C18 Fe C22 C23 -74.19(9)
C17 Fe C22 C23 -117.43(8)
C24 Fe C22 C21 -81.75(8)
C19 Fe C22 C21 -155.24(11)
C25 Fe C22 C21 -37.71(7)
C23 Fe C22 C21 -119.44(10)
C20 Fe C22 C21 41.48(18)
C16 Fe C22 C21 79.75(8)
C18 Fe C22 C21 166.37(7)
C17 Fe C22 C21 123.14(7)
C21 C22 C23 C24 0.10(13)
Fe C22 C23 C24 -59.08(8)
C21 C22 C23 Fe 59.18(8)
C24 Fe C23 C22 -119.44(11)
C19 Fe C23 C22 164.66(7)
C25 Fe C23 C22 -81.60(8)
C20 Fe C23 C22 -165.60(11)
C16 Fe C23 C22 52.82(17)
C21 Fe C23 C22 -37.67(7)
C18 Fe C23 C22 123.18(8)
C17 Fe C23 C22 82.71(8)
C19 Fe C23 C24 -75.90(9)
C25 Fe C23 C24 37.84(8)
C20 Fe C23 C24 -46.15(15)
C16 Fe C23 C24 172.26(12)
C21 Fe C23 C24 81.77(8)
C22 Fe C23 C24 119.44(11)
C18 Fe C23 C24 -117.38(8)
C17 Fe C23 C24 -157.85(7)
C22 C23 C24 C25 -0.09(14)
Fe C23 C24 C25 -59.50(8)
C22 C23 C24 Fe 59.41(8)
C19 Fe C24 C23 119.71(8)
C25 Fe C24 C23 -119.13(11)
C20 Fe C24 C23 160.06(7)
C16 Fe C24 C23 -172.95(11)
C21 Fe C24 C23 -81.37(8)
C22 Fe C24 C23 -37.44(8)
C18 Fe C24 C23 79.28(9)
C17 Fe C24 C23 53.29(16)
C19 Fe C24 C25 -121.16(8)
C23 Fe C24 C25 119.13(11)
C20 Fe C24 C25 -80.80(9)
C16 Fe C24 C25 -53.81(16)
C21 Fe C24 C25 37.76(7)
C22 Fe C24 C25 81.69(8)
C18 Fe C24 C25 -161.59(7)
C17 Fe C24 C25 172.42(11)
C22 C21 C25 C24 0.00(13)
Fe C21 C25 C24 59.26(8)
C22 C21 C25 Fe -59.26(8)
C23 C24 C25 C21 0.06(14)
Fe C24 C25 C21 -59.52(8)
C23 C24 C25 Fe 59.58(9)
C24 Fe C25 C21 119.12(11)
C19 Fe C25 C21 -166.18(7)
C23 Fe C25 C21 81.35(8)
C20 Fe C25 C21 -123.73(7)
C16 Fe C25 C21 -81.86(8)
C22 Fe C25 C21 37.70(7)
C18 Fe C25 C21 161.23(11)
C17 Fe C25 C21 -51.15(18)
C19 Fe C25 C24 74.71(9)
C23 Fe C25 C24 -37.77(8)
C20 Fe C25 C24 117.15(8)
C16 Fe C25 C24 159.02(7)
C21 Fe C25 C24 -119.12(11)
C22 Fe C25 C24 -81.41(8)
C18 Fe C25 C24 42.11(15)
C17 Fe C25 C24 -170.27(14)
